data_4514760
loop_
_publ_author_name
'Wen, Huanan'
'Wang, Kuan'
'Zhang, Yanlu'
'Liu, Guixia'
'Huang, Zheng'

_publ_section_title
;
 Cobalt-Catalyzed Regio- and Enantioselective Markovnikov
 1,2-Hydrosilylation of Conjugated Dienes
;
_journal_issue 2
_journal_name_full 'ACS Catalysis'
_journal_page_first 1612
_journal_paper_doi 10.1021/acscatal.8b04481
_journal_volume 9
_journal_year 2019
_chemical_absolute_configuration rmad
_chemical_formula_moiety 'C12 H16 Cl2 Co N2 O'
_chemical_formula_sum 'C12.5 H16 Cl2 Co N1.5 O'
_chemical_formula_weight 333.10
_space_group_crystal_system triclinic
_space_group_IT_number 1
_space_group_name_Hall 'P 1'
_space_group_name_H-M_alt 'P 1'
_symmetry_space_group_name_Hall 'P 1'
_symmetry_space_group_name_H-M 'P 1'
_atom_sites_solution_hydrogens geom
_atom_sites_solution_primary dual
_audit_creation_date 2018-07-17
_audit_creation_method
;
Olex2 1.2
(compiled 2018.05.29 svn.r3508 for OlexSys, GUI svn.r5506)
;
_cell_angle_alpha 76.7230(10)
_cell_angle_beta 86.7030(10)
_cell_angle_gamma 85.1260(10)
_cell_formula_units_Z 2
_cell_length_a 8.5586(2)
_cell_length_b 8.9303(2)
_cell_length_c 9.6822(2)
_cell_measurement_reflns_used 5347
_cell_measurement_temperature 170(2)
_cell_measurement_theta_max 54.955
_cell_measurement_theta_min 5.314
_cell_volume 717.08(3)
_computing_cell_refinement 'SAINT v8.37A (Bruker, 2015)'
_computing_data_reduction 'SAINT v8.37A (Bruker, 2015)'
_computing_molecular_graphics 'Olex2 (Dolomanov et al., 2009)'
_computing_publication_material 'Olex2 (Dolomanov et al., 2009)'
_computing_structure_refinement 'ShelXL (Sheldrick, 2015)'
_computing_structure_solution 'ShelXT (Sheldrick, 2015)'
_diffrn_ambient_temperature 169.99
_diffrn_measured_fraction_theta_full 0.994
_diffrn_measured_fraction_theta_max 0.992
_diffrn_measurement_device_type 'Bruker D8 Venture'
_diffrn_measurement_method '\f and \w scans'
_diffrn_radiation_type GaK\a
_diffrn_radiation_wavelength 1.34139
_diffrn_reflns_av_R_equivalents 0.0408
_diffrn_reflns_av_unetI/netI 0.0560
_diffrn_reflns_Laue_measured_fraction_full 0.994
_diffrn_reflns_Laue_measured_fraction_max 0.992
_diffrn_reflns_limit_h_max 10
_diffrn_reflns_limit_h_min -10
_diffrn_reflns_limit_k_max 10
_diffrn_reflns_limit_k_min -8
_diffrn_reflns_limit_l_max 11
_diffrn_reflns_limit_l_min -11
_diffrn_reflns_number 7632
_diffrn_reflns_point_group_measured_fraction_full 0.634
_diffrn_reflns_point_group_measured_fraction_max 0.631
_diffrn_reflns_theta_full 53.594
_diffrn_reflns_theta_max 54.929
_diffrn_reflns_theta_min 5.312
_diffrn_standards_number 0
_exptl_absorpt_coefficient_mu 8.648
_exptl_absorpt_correction_T_max 0.7508
_exptl_absorpt_correction_T_min 0.4694
_exptl_absorpt_correction_type multi-scan
_exptl_absorpt_process_details
'SADABS-2016/2 (Bruker,2016/2) was used for absorption correction. wR2(int) was 0.1028 before and 0.0629 after correction. The Ratio of minimum to maximum transmission is 0.6252. The \l/2 correction factor is Not present.'
_exptl_crystal_colour blue
_exptl_crystal_density_diffrn 1.543
_exptl_crystal_description block
_exptl_crystal_F_000 341
_exptl_crystal_size_max 0.15
_exptl_crystal_size_mid 0.1
_exptl_crystal_size_min 0.05
_refine_diff_density_max 0.313
_refine_diff_density_min -1.052
_refine_diff_density_rms 0.091
_refine_ls_abs_structure_details
;
 Classical Flack method preferred over Parsons because s.u. lower.
;
_refine_ls_abs_structure_Flack 0.011(7)
_refine_ls_extinction_method none
_refine_ls_goodness_of_fit_ref 0.810
_refine_ls_hydrogen_treatment constr
_refine_ls_matrix_type full
_refine_ls_number_parameters 331
_refine_ls_number_reflns 3459
_refine_ls_number_restraints 3
_refine_ls_restrained_S_all 0.809
_refine_ls_R_factor_all 0.0408
_refine_ls_R_factor_gt 0.0369
_refine_ls_shift/su_max 0.000
_refine_ls_shift/su_mean 0.000
_refine_ls_structure_factor_coef Fsqd
_refine_ls_weighting_details 'w=1/[\s^2^(Fo^2^)+(0.1000P)^2^] where P=(Fo^2^+2Fc^2^)/3'
_refine_ls_weighting_scheme calc
_refine_ls_wR_factor_gt 0.0995
_refine_ls_wR_factor_ref 0.1050
_reflns_Friedel_coverage 0.273
_reflns_Friedel_fraction_full 0.273
_reflns_Friedel_fraction_max 0.271
_reflns_number_gt 3195
_reflns_number_total 3459
_reflns_threshold_expression 'I > 2\s(I)'
_cod_data_source_file cs8b04481_si_002.cif
_cod_data_source_block mjl18335_0m
_cod_original_formula_sum 'C12.50 H16 Cl2 Co N1.50 O'
_cod_database_code 4514760
_shelx_shelxl_version_number 2016/6
_shelx_space_group_comment
;
The symmetry employed for this shelxl refinement is uniquely defined
by the following loop, which should always be used as a source of
symmetry information in preference to the above space-group names.
They are only intended as comments.
;
_shelx_estimated_absorpt_t_max 0.672
_shelx_estimated_absorpt_t_min 0.357
_olex2_refinement_description
;
1. Fixed Uiso
 At 1.2 times of:
  All C(H) groups, All C(H,H) groups
 At 1.5 times of:
  All C(H,H,H) groups
2.a Ternary CH refined with riding coordinates:
 C9(H9), C10(H10), C21(H21), C22(H22)
2.b Secondary CH2 refined with riding coordinates:
 C8(H8A,H8B), C20(H20A,H20B)
2.c Aromatic/amide H refined with riding coordinates:
 C3(H3), C4(H4), C5(H5), C15(H15), C16(H16), C17(H17)
2.d Idealised Me refined as rotating group:
 C1(H1A,H1B,H1C), C11(H11A,H11B,H11C), C12(H12A,H12B,H12C), C13(H13A,H13B,
 H13C), C23(H23A,H23B,H23C), C24(H24B,H24A,H24C)
;
_olex2_submission_special_instructions 'No special instructions were received'

loop_
_space_group_symop_operation_xyz
'x, y, z'

loop_
_atom_site_label
_atom_site_type_symbol
_atom_site_fract_x
_atom_site_fract_y
_atom_site_fract_z
_atom_site_U_iso_or_equiv
_atom_site_adp_type
_atom_site_occupancy
_atom_site_site_symmetry_order
_atom_site_calc_flag
_atom_site_refinement_flags_posn
Co1 Co 0.66737(7) 0.68885(7) 0.78374(7) 0.0174(2) Uani 1 1 d .
Cl1 Cl 0.78471(17) 0.65474(17) 0.98722(15) 0.0291(3) Uani 1 1 d .
Cl2 Cl 0.76636(17) 0.86002(15) 0.59950(15) 0.0275(3) Uani 1 1 d .
O1 O 0.2354(5) 0.5772(5) 0.7209(5) 0.0269(10) Uani 1 1 d .
N1 N 0.4311(6) 0.6837(5) 0.7983(5) 0.0213(11) Uani 1 1 d .
N2 N 0.6498(5) 0.4901(6) 0.7084(5) 0.0199(10) Uani 1 1 d .
C1 C 0.9301(7) 0.4243(7) 0.6869(7) 0.0280(14) Uani 1 1 d .
H1A H 0.941237 0.533309 0.642704 0.042 Uiso 1 1 calc GR
H1B H 1.000958 0.359839 0.637623 0.042 Uiso 1 1 calc GR
H1C H 0.956677 0.403730 0.786998 0.042 Uiso 1 1 calc GR
C2 C 0.7639(7) 0.3874(7) 0.6770(6) 0.0212(12) Uani 1 1 d .
C3 C 0.7251(8) 0.2549(7) 0.6368(6) 0.0248(13) Uani 1 1 d .
H3 H 0.805747 0.182428 0.616231 0.030 Uiso 1 1 calc R
C4 C 0.5710(8) 0.2297(7) 0.6271(6) 0.0255(13) Uani 1 1 d .
H4 H 0.544442 0.138894 0.601266 0.031 Uiso 1 1 calc R
C5 C 0.4534(8) 0.3374(7) 0.6551(6) 0.0239(13) Uani 1 1 d .
H5 H 0.345843 0.324353 0.645768 0.029 Uiso 1 1 calc R
C6 C 0.4990(7) 0.4619(7) 0.6964(6) 0.0191(11) Uani 1 1 d .
C7 C 0.3872(6) 0.5806(7) 0.7399(6) 0.0183(12) Uani 1 1 d .
C8 C 0.1603(8) 0.7147(9) 0.7651(9) 0.0349(17) Uani 1 1 d .
H8A H 0.064536 0.688993 0.825334 0.042 Uiso 1 1 calc R
H8B H 0.131993 0.797718 0.681512 0.042 Uiso 1 1 calc R
C9 C 0.2855(6) 0.7633(6) 0.8492(6) 0.0237(11) Uani 1 1 d .
H9 H 0.266174 0.715908 0.952208 0.028 Uiso 1 1 calc R
C10 C 0.2912(7) 0.9362(7) 0.8321(7) 0.0250(13) Uani 1 1 d .
H10 H 0.320008 0.982803 0.730697 0.030 Uiso 1 1 calc R
C11 C 0.4146(8) 0.9703(7) 0.9250(7) 0.0337(13) Uani 1 1 d .
H11A H 0.416660 1.082166 0.912620 0.051 Uiso 1 1 calc GR
H11B H 0.517763 0.927117 0.897658 0.051 Uiso 1 1 calc GR
H11C H 0.389053 0.923598 1.024759 0.051 Uiso 1 1 calc GR
C12 C 0.1311(9) 1.0060(9) 0.8680(10) 0.0465(19) Uani 1 1 d .
H12A H 0.094485 0.950991 0.962286 0.070 Uiso 1 1 calc GR
H12B H 0.057045 0.997234 0.797209 0.070 Uiso 1 1 calc GR
H12C H 0.137962 1.115067 0.867713 0.070 Uiso 1 1 calc GR
Co2 Co 0.32362(7) 0.33379(7) 0.25932(7) 0.0182(2) Uani 1 1 d .
Cl3 Cl 0.21231(15) 0.17411(14) 0.44494(15) 0.0248(3) Uani 1 1 d .
Cl4 Cl 0.22344(19) 0.35305(19) 0.04943(17) 0.0351(4) Uani 1 1 d .
O2 O 0.7571(5) 0.4490(5) 0.3176(5) 0.0234(9) Uani 1 1 d .
N3 N 0.5592(6) 0.3225(5) 0.2715(5) 0.0190(10) Uani 1 1 d .
N4 N 0.3441(6) 0.5500(5) 0.3035(5) 0.0200(10) Uani 1 1 d .
C13 C 0.0668(7) 0.6249(8) 0.3055(9) 0.0347(16) Uani 1 1 d .
H13A H 0.049177 0.633687 0.204773 0.052 Uiso 1 1 calc GR
H13B H -0.005005 0.699745 0.341642 0.052 Uiso 1 1 calc GR
H13C H 0.047740 0.520335 0.359029 0.052 Uiso 1 1 calc GR
C14 C 0.2327(7) 0.6566(7) 0.3226(7) 0.0247(13) Uani 1 1 d .
C15 C 0.2692(8) 0.7932(7) 0.3587(7) 0.0277(14) Uani 1 1 d .
H15 H 0.188431 0.869566 0.370706 0.033 Uiso 1 1 calc R
C16 C 0.4240(8) 0.8147(7) 0.3765(8) 0.0312(14) Uani 1 1 d .
H16 H 0.449918 0.904401 0.404616 0.037 Uiso 1 1 calc R
C17 C 0.5414(7) 0.7056(7) 0.3536(7) 0.0260(13) Uani 1 1 d .
H17 H 0.648681 0.719903 0.362815 0.031 Uiso 1 1 calc R
C18 C 0.4970(7) 0.5743(6) 0.3165(6) 0.0194(12) Uani 1 1 d .
C19 C 0.6068(7) 0.4452(7) 0.2979(6) 0.0202(13) Uani 1 1 d .
C20 C 0.8339(7) 0.3101(7) 0.2782(7) 0.0238(13) Uani 1 1 d .
H20A H 0.911909 0.257496 0.348282 0.029 Uiso 1 1 calc R
H20B H 0.886642 0.336016 0.182904 0.029 Uiso 1 1 calc R
C21 C 0.6955(6) 0.2087(6) 0.2788(6) 0.0196(10) Uani 1 1 d .
H21 H 0.689925 0.133448 0.372711 0.024 Uiso 1 1 calc R
C22 C 0.7041(7) 0.1192(7) 0.1619(6) 0.0229(12) Uani 1 1 d .
H22 H 0.607843 0.060647 0.173502 0.027 Uiso 1 1 calc R
C23 C 0.8449(9) 0.0010(8) 0.1832(8) 0.0387(17) Uani 1 1 d .
H23A H 0.941872 0.054584 0.166517 0.058 Uiso 1 1 calc GR
H23B H 0.842602 -0.065842 0.116082 0.058 Uiso 1 1 calc GR
H23C H 0.840741 -0.061622 0.280520 0.058 Uiso 1 1 calc GR
C24 C 0.7064(8) 0.2211(7) 0.0121(6) 0.0355(14) Uani 1 1 d .
H24B H 0.706049 0.156553 -0.057205 0.053 Uiso 1 1 calc GR
H24A H 0.801174 0.278068 -0.003991 0.053 Uiso 1 1 calc GR
H24C H 0.613386 0.294195 0.001162 0.053 Uiso 1 1 calc GR

loop_
_atom_site_aniso_label
_atom_site_aniso_U_11
_atom_site_aniso_U_22
_atom_site_aniso_U_33
_atom_site_aniso_U_23
_atom_site_aniso_U_13
_atom_site_aniso_U_12
Co1 0.0171(4) 0.0145(4) 0.0211(4) -0.0037(3) -0.0030(3) -0.0032(3)
Cl1 0.0321(8) 0.0327(8) 0.0227(7) -0.0045(6) -0.0083(6) -0.0042(6)
Cl2 0.0340(8) 0.0174(7) 0.0286(8) 0.0018(6) -0.0010(6) -0.0065(6)
O1 0.018(2) 0.028(2) 0.037(3) -0.012(2) -0.0027(19) -0.0055(18)
N1 0.018(2) 0.022(3) 0.024(2) -0.006(2) 0.0020(18) -0.0027(19)
N2 0.018(2) 0.019(2) 0.022(2) -0.0045(19) -0.0043(19) -0.0003(18)
C1 0.019(3) 0.028(3) 0.037(4) -0.008(3) 0.001(2) -0.002(2)
C2 0.023(3) 0.020(3) 0.020(3) -0.004(2) 0.004(2) -0.006(2)
C3 0.037(3) 0.016(3) 0.020(3) -0.002(2) 0.000(2) -0.002(2)
C4 0.035(3) 0.022(3) 0.021(3) -0.008(2) 0.002(2) -0.006(2)
C5 0.030(3) 0.024(3) 0.021(3) -0.009(2) 0.001(2) -0.010(2)
C6 0.024(3) 0.021(3) 0.012(2) -0.002(2) 0.000(2) -0.003(2)
C7 0.015(3) 0.021(3) 0.017(3) 0.000(2) -0.003(2) -0.003(2)
C8 0.020(3) 0.038(4) 0.051(5) -0.022(4) 0.002(3) 0.000(3)
C9 0.021(3) 0.024(3) 0.024(3) -0.003(2) 0.005(2) 0.000(2)
C10 0.026(3) 0.022(3) 0.025(3) -0.004(2) 0.000(2) 0.002(2)
C11 0.040(3) 0.025(3) 0.039(3) -0.008(3) -0.004(3) -0.009(2)
C12 0.038(4) 0.037(4) 0.067(5) -0.022(4) 0.007(4) 0.006(3)
Co2 0.0164(4) 0.0138(4) 0.0249(4) -0.0040(3) -0.0048(3) -0.0018(3)
Cl3 0.0232(7) 0.0203(7) 0.0299(8) -0.0015(6) -0.0041(6) -0.0048(6)
Cl4 0.0379(9) 0.0386(9) 0.0303(8) -0.0084(7) -0.0110(7) -0.0034(7)
O2 0.016(2) 0.028(2) 0.025(2) -0.0046(18) -0.0015(17) -0.0034(17)
N3 0.017(2) 0.013(2) 0.027(2) -0.0031(18) -0.0036(19) -0.0009(17)
N4 0.024(2) 0.012(2) 0.024(2) -0.0024(18) -0.004(2) -0.0032(18)
C13 0.021(3) 0.024(3) 0.059(5) -0.011(3) -0.002(3) 0.003(2)
C14 0.025(3) 0.017(3) 0.032(3) -0.006(2) -0.001(2) 0.001(2)
C15 0.032(3) 0.011(3) 0.039(4) -0.004(3) -0.002(3) 0.001(2)
C16 0.043(4) 0.014(3) 0.038(4) -0.007(2) 0.004(3) -0.010(3)
C17 0.027(3) 0.021(3) 0.029(3) 0.001(2) -0.004(2) -0.009(2)
C18 0.021(3) 0.017(3) 0.021(3) -0.004(2) -0.003(2) -0.002(2)
C19 0.021(3) 0.016(3) 0.022(3) 0.000(2) -0.004(2) -0.003(2)
C20 0.015(3) 0.028(4) 0.028(3) -0.008(3) -0.003(2) 0.004(3)
C21 0.012(2) 0.022(3) 0.023(3) -0.004(2) -0.0004(19) 0.0034(19)
C22 0.022(3) 0.022(3) 0.023(3) -0.002(2) 0.000(2) -0.002(2)
C23 0.041(4) 0.031(4) 0.043(4) -0.011(3) 0.004(3) 0.008(3)
C24 0.052(4) 0.034(3) 0.018(3) 0.003(2) -0.002(3) -0.013(3)

loop_
_atom_type_symbol
_atom_type_description
_atom_type_scat_dispersion_real
_atom_type_scat_dispersion_imag
_atom_type_scat_source
C C 0.0148 0.0070 'International Tables Vol C Tables 4.2.6.8 and 6.1.1.4'
H H 0.0000 0.0000 'International Tables Vol C Tables 4.2.6.8 and 6.1.1.4'
Cl Cl 0.3294 0.5404 'International Tables Vol C Tables 4.2.6.8 and 6.1.1.4'
Co Co -0.6671 2.8827 'International Tables Vol C Tables 4.2.6.8 and 6.1.1.4'
N N 0.0253 0.0136 'International Tables Vol C Tables 4.2.6.8 and 6.1.1.4'
O O 0.0412 0.0250 'International Tables Vol C Tables 4.2.6.8 and 6.1.1.4'

loop_
_geom_angle_atom_site_label_1
_geom_angle_atom_site_label_2
_geom_angle_atom_site_label_3
_geom_angle
Cl1 Co1 Cl2 116.50(6)
N1 Co1 Cl1 115.75(15)
N1 Co1 Cl2 116.43(15)
N1 Co1 N2 81.53(19)
N2 Co1 Cl1 115.78(14)
N2 Co1 Cl2 105.30(15)
C7 O1 C8 105.0(4)
C7 N1 Co1 110.9(4)
C7 N1 C9 106.9(5)
C9 N1 Co1 142.1(4)
C2 N2 Co1 129.8(4)
C6 N2 Co1 112.2(4)
C6 N2 C2 117.9(5)
H1A C1 H1B 109.5
H1A C1 H1C 109.5
H1B C1 H1C 109.5
C2 C1 H1A 109.5
C2 C1 H1B 109.5
C2 C1 H1C 109.5
N2 C2 C1 116.7(5)
N2 C2 C3 120.4(5)
C3 C2 C1 122.9(5)
C2 C3 H3 120.0
C4 C3 C2 120.0(6)
C4 C3 H3 120.0
C3 C4 H4 120.1
C3 C4 C5 119.8(5)
C5 C4 H4 120.1
C4 C5 H5 121.4
C6 C5 C4 117.2(6)
C6 C5 H5 121.4
N2 C6 C5 124.7(5)
N2 C6 C7 111.8(5)
C5 C6 C7 123.5(5)
O1 C7 C6 118.9(5)
N1 C7 O1 118.6(5)
N1 C7 C6 122.5(5)
O1 C8 H8A 110.9
O1 C8 H8B 110.9
O1 C8 C9 104.1(5)
H8A C8 H8B 109.0
C9 C8 H8A 110.9
C9 C8 H8B 110.9
N1 C9 C8 101.4(4)
N1 C9 H9 108.3
N1 C9 C10 114.9(4)
C8 C9 H9 108.3
C10 C9 C8 115.3(5)
C10 C9 H9 108.3
C9 C10 H10 108.5
C11 C10 C9 110.6(5)
C11 C10 H10 108.5
C12 C10 C9 109.7(5)
C12 C10 H10 108.5
C12 C10 C11 111.0(6)
C10 C11 H11A 109.5
C10 C11 H11B 109.5
C10 C11 H11C 109.5
H11A C11 H11B 109.5
H11A C11 H11C 109.5
H11B C11 H11C 109.5
C10 C12 H12A 109.5
C10 C12 H12B 109.5
C10 C12 H12C 109.5
H12A C12 H12B 109.5
H12A C12 H12C 109.5
H12B C12 H12C 109.5
Cl4 Co2 Cl3 116.69(6)
N3 Co2 Cl3 111.78(15)
N3 Co2 Cl4 118.55(15)
N3 Co2 N4 81.40(19)
N4 Co2 Cl3 110.92(14)
N4 Co2 Cl4 112.18(14)
C19 O2 C20 105.5(4)
C19 N3 Co2 112.2(4)
C19 N3 C21 107.6(5)
C21 N3 Co2 139.5(4)
C14 N4 Co2 129.4(4)
C14 N4 C18 119.4(5)
C18 N4 Co2 111.2(4)
H13A C13 H13B 109.5
H13A C13 H13C 109.5
H13B C13 H13C 109.5
C14 C13 H13A 109.5
C14 C13 H13B 109.5
C14 C13 H13C 109.5
N4 C14 C13 117.2(5)
N4 C14 C15 121.2(5)
C15 C14 C13 121.5(5)
C14 C15 H15 120.5
C16 C15 C14 119.0(5)
C16 C15 H15 120.5
C15 C16 H16 120.0
C15 C16 C17 120.1(5)
C17 C16 H16 120.0
C16 C17 H17 121.1
C16 C17 C18 117.8(6)
C18 C17 H17 121.1
N4 C18 C17 122.4(5)
N4 C18 C19 113.6(5)
C17 C18 C19 123.8(5)
O2 C19 C18 119.8(5)
N3 C19 O2 118.4(5)
N3 C19 C18 121.6(5)
O2 C20 H20A 111.1
O2 C20 H20B 111.1
O2 C20 C21 103.2(4)
H20A C20 H20B 109.1
C21 C20 H20A 111.1
C21 C20 H20B 111.1
N3 C21 C20 101.8(4)
N3 C21 H21 108.4
N3 C21 C22 113.8(4)
C20 C21 H21 108.4
C22 C21 C20 115.5(5)
C22 C21 H21 108.4
C21 C22 H22 107.3
C21 C22 C23 109.4(5)
C21 C22 C24 113.9(5)
C23 C22 H22 107.3
C24 C22 H22 107.3
C24 C22 C23 111.5(5)
C22 C23 H23A 109.5
C22 C23 H23B 109.5
C22 C23 H23C 109.5
H23A C23 H23B 109.5
H23A C23 H23C 109.5
H23B C23 H23C 109.5
C22 C24 H24B 109.5
C22 C24 H24A 109.5
C22 C24 H24C 109.5
H24B C24 H24A 109.5
H24B C24 H24C 109.5
H24A C24 H24C 109.5

loop_
_geom_bond_atom_site_label_1
_geom_bond_atom_site_label_2
_geom_bond_distance
Co1 Cl1 2.2097(15)
Co1 Cl2 2.2428(15)
Co1 N1 2.022(5)
Co1 N2 2.087(5)
O1 C7 1.326(7)
O1 C8 1.476(8)
N1 C7 1.277(7)
N1 C9 1.497(7)
N2 C2 1.352(8)
N2 C6 1.353(8)
C1 H1A 0.9800
C1 H1B 0.9800
C1 H1C 0.9800
C1 C2 1.501(8)
C2 C3 1.398(8)
C3 H3 0.9500
C3 C4 1.369(9)
C4 H4 0.9500
C4 C5 1.391(9)
C5 H5 0.9500
C5 C6 1.358(8)
C6 C7 1.484(8)
C8 H8A 0.9900
C8 H8B 0.9900
C8 C9 1.530(9)
C9 H9 1.0000
C9 C10 1.519(8)
C10 H10 1.0000
C10 C11 1.519(8)
C10 C12 1.512(9)
C11 H11A 0.9800
C11 H11B 0.9800
C11 H11C 0.9800
C12 H12A 0.9800
C12 H12B 0.9800
C12 H12C 0.9800
Co2 Cl3 2.2423(15)
Co2 Cl4 2.2157(16)
Co2 N3 2.019(5)
Co2 N4 2.095(5)
O2 C19 1.316(7)
O2 C20 1.472(7)
N3 C19 1.284(7)
N3 C21 1.475(6)
N4 C14 1.325(8)
N4 C18 1.361(7)
C13 H13A 0.9800
C13 H13B 0.9800
C13 H13C 0.9800
C13 C14 1.496(9)
C14 C15 1.408(9)
C15 H15 0.9500
C15 C16 1.381(9)
C16 H16 0.9500
C16 C17 1.384(9)
C17 H17 0.9500
C17 C18 1.390(8)
C18 C19 1.461(8)
C20 H20A 0.9900
C20 H20B 0.9900
C20 C21 1.550(8)
C21 H21 1.0000
C21 C22 1.524(8)
C22 H22 1.0000
C22 C23 1.523(9)
C22 C24 1.525(7)
C23 H23A 0.9800
C23 H23B 0.9800
C23 H23C 0.9800
C24 H24B 0.9800
C24 H24A 0.9800
C24 H24C 0.9800
